data_7107861
loop_
_publ_author_name
'Stephen J. Murray'
'Helge Muller-Bunz'
'Hasim Ibrahim'

_publ_section_title
;
 Congested C2-symmetric aryliodanes based on an anti-dimethanoanthracene
 backbone
;
_journal_name_full Chem.Commun.
_journal_page_first 6268
_journal_paper_doi 10.1039/c2cc32280c
_journal_volume 48
_journal_year 2012
_chemical_absolute_configuration ad
_chemical_formula_moiety 'C16 H19 I O3'
_chemical_formula_sum 'C16 H19 I O3'
_chemical_formula_weight 386.21
_chemical_name_systematic
;
?
;
_space_group_IT_number 29
_symmetry_cell_setting orthorhombic
_symmetry_space_group_name_Hall 'P 2c -2ac'
_symmetry_space_group_name_H-M 'P c a 21'
_atom_sites_solution_hydrogens mixed
_atom_sites_solution_primary direct
_atom_sites_solution_secondary difmap
_audit_creation_method SHELXL-97
_cell_angle_alpha 90.00
_cell_angle_beta 90.00
_cell_angle_gamma 90.00
_cell_formula_units_Z 4
_cell_length_a 8.6625(2)
_cell_length_b 13.8534(3)
_cell_length_c 11.4816(2)
_cell_measurement_reflns_used 8675
_cell_measurement_temperature 100(2)
_cell_measurement_theta_max 76.6641
_cell_measurement_theta_min 7.7110
_cell_volume 1377.85(5)
_computing_cell_refinement
;
CrysAlisPro, Oxford Diffraction Ltd.,
Version 1.171.33.55 (release 05-01-2010 CrysAlis171 .NET)
(compiled Jan 5 2010,16:28:46)
;
_computing_data_collection
;
CrysAlisPro, Oxford Diffraction Ltd.,
Version 1.171.33.55 (release 05-01-2010 CrysAlis171 .NET)
(compiled Jan 5 2010,16:28:46)
;
_computing_data_reduction
;
CrysAlisPro, Oxford Diffraction Ltd.,
Version 1.171.33.55 (release 05-01-2010 CrysAlis171 .NET)
(compiled Jan 5 2010,16:28:46)
;
_computing_structure_refinement 'SHELXL-97 (Sheldrick, 1997)'
_computing_structure_solution 'SHELXS-97 (Sheldrick, 1990)'
_diffrn_ambient_temperature 100(2)
_diffrn_detector_area_resol_mean 10.3196
_diffrn_measured_fraction_theta_full 0.992
_diffrn_measured_fraction_theta_max 0.987
_diffrn_measurement_device_type 'SuperNova, Dual, Cu at zero, Atlas'
_diffrn_measurement_method '\w scans'
_diffrn_radiation_monochromator mirror
_diffrn_radiation_source 'SuperNova (Cu) X-ray Source'
_diffrn_radiation_type CuK\a
_diffrn_radiation_wavelength 1.54184
_diffrn_reflns_av_R_equivalents 0.0451
_diffrn_reflns_av_sigmaI/netI 0.0244
_diffrn_reflns_limit_h_max 10
_diffrn_reflns_limit_h_min -10
_diffrn_reflns_limit_k_max 16
_diffrn_reflns_limit_k_min -13
_diffrn_reflns_limit_l_max 14
_diffrn_reflns_limit_l_min -13
_diffrn_reflns_number 12015
_diffrn_reflns_theta_full 75.00
_diffrn_reflns_theta_max 76.87
_diffrn_reflns_theta_min 7.72
_exptl_absorpt_coefficient_mu 18.308
_exptl_absorpt_correction_T_max 0.803
_exptl_absorpt_correction_T_min 0.110
_exptl_absorpt_correction_type analytical
_exptl_absorpt_process_details
;
CrysAlisPro, Oxford Diffraction Ltd.,
Version 1.171.33.55 (release 05-01-2010 CrysAlis171 .NET)
(compiled Jan 5 2010,16:28:46)
;
_exptl_crystal_colour colourless
_exptl_crystal_density_diffrn 1.862
_exptl_crystal_density_method 'not measured'
_exptl_crystal_description plate
_exptl_crystal_F_000 768
_exptl_crystal_size_max 0.1873
_exptl_crystal_size_mid 0.1514
_exptl_crystal_size_min 0.0115
_refine_diff_density_max 1.044
_refine_diff_density_min -1.022
_refine_diff_density_rms 0.102
_refine_ls_abs_structure_details 'Flack H D (1983), Acta Cryst. A39, 876-881'
_refine_ls_abs_structure_Flack -0.009(8)
_refine_ls_extinction_method none
_refine_ls_goodness_of_fit_ref 1.068
_refine_ls_hydrogen_treatment mixed
_refine_ls_matrix_type full
_refine_ls_number_parameters 187
_refine_ls_number_reflns 2570
_refine_ls_number_restraints 3
_refine_ls_restrained_S_all 1.067
_refine_ls_R_factor_all 0.0264
_refine_ls_R_factor_gt 0.0251
_refine_ls_shift/su_max 0.001
_refine_ls_shift/su_mean 0.000
_refine_ls_structure_factor_coef Fsqd
_refine_ls_weighting_details 'calc w=1/[\s^2^(Fo^2^)+(0.0476P)^2^+0.4093P] where P=(Fo^2^+2Fc^2^)/3'
_refine_ls_weighting_scheme calc
_refine_ls_wR_factor_gt 0.0663
_refine_ls_wR_factor_ref 0.0673
_reflns_number_gt 2449
_reflns_number_total 2570
_reflns_threshold_expression I>2\s(I)
_cod_data_source_file c2cc32280c.txt
_cod_data_source_block has22
_cod_database_code 7107861

loop_
_symmetry_equiv_pos_as_xyz
'x, y, z'
'-x, -y, z+1/2'
'x+1/2, -y, z'
'-x+1/2, y, z+1/2'

loop_
_atom_site_label
_atom_site_type_symbol
_atom_site_fract_x
_atom_site_fract_y
_atom_site_fract_z
_atom_site_U_iso_or_equiv
_atom_site_adp_type
_atom_site_occupancy
_atom_site_symmetry_multiplicity
_atom_site_calc_flag
_atom_site_refinement_flags
I I 0.108497(19) 0.947035(12) 0.67137(4) 0.01433(9) Uani 1 1 d .
C1 C 0.0504(4) 0.8020(3) 0.6344(3) 0.0161(7) Uani 1 1 d .
C2 C 0.1395(4) 0.7274(3) 0.6797(6) 0.0172(7) Uani 1 1 d .
C3 C 0.2838(4) 0.7239(3) 0.7530(4) 0.0210(8) Uani 1 1 d .
H3 H 0.3522 0.7819 0.7490 0.025 Uiso 1 1 calc R
C4 C 0.2330(5) 0.6917(3) 0.8769(4) 0.0239(8) Uani 1 1 d .
H4A H 0.3204 0.6951 0.9323 0.029 Uiso 1 1 calc R
H4B H 0.1477 0.7326 0.9062 0.029 Uiso 1 1 calc R
C5 C 0.1789(5) 0.5863(3) 0.8596(4) 0.0233(8) Uani 1 1 d .
H5A H 0.0687 0.5787 0.8805 0.028 Uiso 1 1 calc R
H5B H 0.2413 0.5411 0.9070 0.028 Uiso 1 1 calc R
C6 C 0.2050(5) 0.5688(3) 0.7266(4) 0.0191(8) Uani 1 1 d .
H6 H 0.2092 0.4997 0.7013 0.023 Uiso 1 1 calc R
C7 C 0.0908(4) 0.6316(3) 0.6635(6) 0.0166(8) Uani 1 1 d .
C8 C 0.3542(4) 0.6281(3) 0.7079(4) 0.0207(8) Uani 1 1 d .
H8A H 0.3855 0.6315 0.6251 0.025 Uiso 1 1 calc R
H8B H 0.4412 0.6051 0.7564 0.025 Uiso 1 1 calc R
C9 C -0.0455(5) 0.6091(3) 0.6042(3) 0.0197(8) Uani 1 1 d .
H9 H -0.0767 0.5441 0.5929 0.024 Uiso 1 1 calc R
C10 C -0.1334(4) 0.6850(3) 0.5626(4) 0.0164(7) Uani 1 1 d .
C11 C -0.2851(5) 0.6883(3) 0.4974(4) 0.0197(9) Uani 1 1 d .
H11 H -0.3540 0.6312 0.5086 0.024 Uiso 1 1 calc R
C12 C -0.2489(6) 0.7145(3) 0.3701(4) 0.0220(9) Uani 1 1 d .
H12A H -0.3427 0.7106 0.3211 0.026 Uiso 1 1 calc R
H12B H -0.1689 0.6712 0.3374 0.026 Uiso 1 1 calc R
C13 C -0.1890(5) 0.8202(3) 0.3783(4) 0.0204(8) Uani 1 1 d .
H13A H -0.0806 0.8251 0.3517 0.025 Uiso 1 1 calc R
H13B H -0.2538 0.8645 0.3315 0.025 Uiso 1 1 calc R
C14 C -0.2029(4) 0.8427(3) 0.5104(4) 0.0176(7) Uani 1 1 d .
H14 H -0.2038 0.9128 0.5314 0.021 Uiso 1 1 calc R
C15 C -0.3505(5) 0.7862(3) 0.5414(4) 0.0198(8) Uani 1 1 d .
H15A H -0.4420 0.8079 0.4969 0.024 Uiso 1 1 calc R
H15B H -0.3731 0.7861 0.6259 0.024 Uiso 1 1 calc R
C16 C -0.0852(4) 0.7818(3) 0.5735(3) 0.0148(7) Uani 1 1 d .
O1 O 0.3163(3) 0.94578(17) 0.6642(5) 0.0221(6) Uani 1 1 d .
O2 O 0.0795(4) 0.9376(2) 0.8283(3) 0.0222(6) Uani 1 1 d .
O3 O 0.1277(4) 0.9435(2) 0.4444(4) 0.0221(7) Uani 1 1 d D
H1O3 H 0.214(4) 0.943(3) 0.412(5) 0.033 Uiso 1 1 d D
H2O3 H 0.072(6) 0.977(4) 0.399(5) 0.033 Uiso 1 1 d D

loop_
_atom_site_aniso_label
_atom_site_aniso_U_11
_atom_site_aniso_U_22
_atom_site_aniso_U_33
_atom_site_aniso_U_23
_atom_site_aniso_U_13
_atom_site_aniso_U_12
I 0.01269(12) 0.01704(13) 0.01327(12) -0.00053(18) -0.00084(15) -0.00075(6)
C1 0.0169(17) 0.0175(18) 0.0140(16) -0.0012(12) 0.0017(13) -0.0035(14)
C2 0.0151(14) 0.0223(16) 0.0141(17) 0.003(2) 0.002(2) 0.0006(11)
C3 0.0177(18) 0.027(2) 0.0185(17) 0.0009(16) -0.0030(15) -0.0008(14)
C4 0.027(2) 0.031(2) 0.0142(17) 0.0003(17) 0.0001(16) 0.0038(16)
C5 0.025(2) 0.026(2) 0.0197(19) 0.0019(16) 0.0029(16) 0.0044(16)
C6 0.0197(18) 0.0165(19) 0.021(2) 0.0032(16) 0.0023(16) 0.0000(14)
C7 0.0136(14) 0.0244(17) 0.012(2) 0.001(2) 0.0044(19) 0.0000(11)
C8 0.0150(17) 0.025(2) 0.022(2) 0.0006(15) 0.0020(14) 0.0003(15)
C9 0.021(2) 0.022(2) 0.016(2) -0.0029(14) 0.0037(15) 0.0012(15)
C10 0.0157(17) 0.020(2) 0.0137(18) -0.0005(15) -0.0001(14) -0.0043(14)
C11 0.0168(19) 0.023(2) 0.020(2) -0.0008(18) -0.0013(15) -0.0025(15)
C12 0.026(2) 0.024(2) 0.0164(19) -0.0031(17) -0.0034(18) -0.0060(16)
C13 0.0199(19) 0.025(2) 0.017(2) 0.0002(16) -0.0058(16) 0.0002(15)
C14 0.0164(17) 0.0212(19) 0.0151(18) -0.0038(14) -0.0011(14) 0.0028(14)
C15 0.0143(17) 0.026(2) 0.019(2) -0.0032(16) 0.0020(16) -0.0009(14)
C16 0.0181(18) 0.016(2) 0.0105(17) -0.0027(14) -0.0005(13) -0.0014(13)
O1 0.0171(11) 0.0267(13) 0.0226(17) 0.0027(15) -0.0029(19) -0.0016(8)
O2 0.0222(14) 0.0300(18) 0.0144(17) -0.0011(11) -0.0011(13) -0.0020(11)
O3 0.0181(14) 0.0292(18) 0.0190(19) 0.0051(11) 0.0018(13) -0.0002(10)

loop_
_atom_type_symbol
_atom_type_description
_atom_type_scat_dispersion_real
_atom_type_scat_dispersion_imag
_atom_type_scat_source
C C 0.0181 0.0091 'International Tables Vol C Tables 4.2.6.8 and 6.1.1.4'
H H 0.0000 0.0000 'International Tables Vol C Tables 4.2.6.8 and 6.1.1.4'
O O 0.0492 0.0322 'International Tables Vol C Tables 4.2.6.8 and 6.1.1.4'
I I -0.3257 6.8362 'International Tables Vol C Tables 4.2.6.8 and 6.1.1.4'

loop_
_geom_angle_atom_site_label_1
_geom_angle_atom_site_label_2
_geom_angle_atom_site_label_3
_geom_angle
_geom_angle_site_symmetry_3
O1 I O2 100.5(2) .
O1 I C1 102.67(13) .
O2 I C1 95.58(15) .
O1 I O3 83.7(2) .
O2 I O3 173.27(13) .
C1 I O3 78.29(13) .
O1 I O1 149.87(6) 3_475
O2 I O1 86.87(16) 3_475
C1 I O1 105.66(12) 3_475
O3 I O1 92.09(14) 3_475
C2 C1 C16 120.4(3) .
C2 C1 I 120.0(3) .
C16 C1 I 119.4(3) .
C1 C2 C7 119.1(4) .
C1 C2 C3 133.8(4) .
C7 C2 C3 107.1(4) .
C2 C3 C8 99.6(3) .
C2 C3 C4 106.6(4) .
C8 C3 C4 99.9(3) .
C2 C3 H3 116.1 .
C8 C3 H3 116.1 .
C4 C3 H3 116.1 .
C5 C4 C3 103.8(4) .
C5 C4 H4A 111.0 .
C3 C4 H4A 111.0 .
C5 C4 H4B 111.0 .
C3 C4 H4B 111.0 .
H4A C4 H4B 109.0 .
C4 C5 C6 103.2(3) .
C4 C5 H5A 111.1 .
C6 C5 H5A 111.1 .
C4 C5 H5B 111.1 .
C6 C5 H5B 111.1 .
H5A C5 H5B 109.1 .
C7 C6 C8 100.1(3) .
C7 C6 C5 106.6(4) .
C8 C6 C5 100.0(3) .
C7 C6 H6 115.9 .
C8 C6 H6 115.9 .
C5 C6 H6 115.9 .
C9 C7 C2 121.9(4) .
C9 C7 C6 131.4(4) .
C2 C7 C6 106.5(4) .
C6 C8 C3 94.6(3) .
C6 C8 H8A 112.8 .
C3 C8 H8A 112.8 .
C6 C8 H8B 112.8 .
C3 C8 H8B 112.8 .
H8A C8 H8B 110.3 .
C10 C9 C7 117.7(4) .
C10 C9 H9 121.2 .
C7 C9 H9 121.2 .
C9 C10 C16 122.0(4) .
C9 C10 C11 132.2(4) .
C16 C10 C11 105.8(3) .
C10 C11 C12 107.4(4) .
C10 C11 C15 100.5(3) .
C12 C11 C15 100.2(3) .
C10 C11 H11 115.5 .
C12 C11 H11 115.5 .
C15 C11 H11 115.5 .
C11 C12 C13 103.4(3) .
C11 C12 H12A 111.1 .
C13 C12 H12A 111.1 .
C11 C12 H12B 111.1 .
C13 C12 H12B 111.1 .
H12A C12 H12B 109.0 .
C14 C13 C12 102.9(4) .
C14 C13 H13A 111.2 .
C12 C13 H13A 111.2 .
C14 C13 H13B 111.2 .
C12 C13 H13B 111.2 .
H13A C13 H13B 109.1 .
C16 C14 C15 99.5(3) .
C16 C14 C13 107.7(3) .
C15 C14 C13 100.8(3) .
C16 C14 H14 115.6 .
C15 C14 H14 115.6 .
C13 C14 H14 115.6 .
C14 C15 C11 93.8(3) .
C14 C15 H15A 113.0 .
C11 C15 H15A 113.0 .
C14 C15 H15B 113.0 .
C11 C15 H15B 113.0 .
H15A C15 H15B 110.4 .
C1 C16 C10 118.9(4) .
C1 C16 C14 134.2(4) .
C10 C16 C14 106.8(3) .
I O3 H1O3 120(5) .
I O3 H2O3 125(4) .
H1O3 O3 H2O3 104(6) .

loop_
_geom_bond_atom_site_label_1
_geom_bond_atom_site_label_2
_geom_bond_distance
_geom_bond_site_symmetry_2
I O1 1.802(3) .
I O2 1.824(4) .
I C1 2.114(4) .
I O3 2.612(4) .
I O1 2.936(3) 3_475
C1 C2 1.391(6) .
C1 C16 1.396(6) .
C2 C7 1.405(5) .
C2 C3 1.507(6) .
C3 C8 1.550(6) .
C3 C4 1.554(6) .
C3 H3 1.0000 .
C4 C5 1.547(6) .
C4 H4A 0.9900 .
C4 H4B 0.9900 .
C5 C6 1.562(6) .
C5 H5A 0.9900 .
C5 H5B 0.9900 .
C6 C7 1.504(6) .
C6 C8 1.546(5) .
C6 H6 1.0000 .
C7 C9 1.398(6) .
C8 H8A 0.9900 .
C8 H8B 0.9900 .
C9 C10 1.383(6) .
C9 H9 0.9500 .
C10 C16 1.410(6) .
C10 C11 1.513(6) .
C11 C12 1.538(7) .
C11 C15 1.553(6) .
C11 H11 1.0000 .
C12 C13 1.556(6) .
C12 H12A 0.9900 .
C12 H12B 0.9900 .
C13 C14 1.553(5) .
C13 H13A 0.9900 .
C13 H13B 0.9900 .
C14 C16 1.509(5) .
C14 C15 1.542(5) .
C14 H14 1.0000 .
C15 H15A 0.9900 .
C15 H15B 0.9900 .
O3 H1O3 0.83(2) .
O3 H2O3 0.85(2) .

loop_
_geom_hbond_atom_site_label_D
_geom_hbond_atom_site_label_H
_geom_hbond_atom_site_label_A
_geom_hbond_distance_DH
_geom_hbond_distance_HA
_geom_hbond_distance_DA
_geom_hbond_angle_DHA
_geom_hbond_site_symmetry_A
O3 H1O3 O2 0.83(2) 2.03(2) 2.866(5) 177(6) 4_554
O3 H2O3 O2 0.85(2) 1.95(2) 2.777(5) 166(6) 2_574

loop_
_geom_torsion_atom_site_label_1
_geom_torsion_atom_site_label_2
_geom_torsion_atom_site_label_3
_geom_torsion_atom_site_label_4
_geom_torsion
_geom_torsion_site_symmetry_1
O1 I C1 C2 39.4(4) .
O2 I C1 C2 -62.7(4) .
O3 I C1 C2 120.1(4) .
O1 I C1 C2 -151.0(4) 3_475
O1 I C1 C16 -146.5(3) .
O2 I C1 C16 111.4(3) .
O3 I C1 C16 -65.8(3) .
O1 I C1 C16 23.1(3) 3_475
C16 C1 C2 C7 -0.1(7) .
I C1 C2 C7 174.0(4) .
C16 C1 C2 C3 -176.4(5) .
I C1 C2 C3 -2.3(8) .
C1 C2 C3 C8 -149.7(6) .
C7 C2 C3 C8 33.7(5) .
C1 C2 C3 C4 106.9(6) .
C7 C2 C3 C4 -69.7(5) .
C2 C3 C4 C5 67.2(4) .
C8 C3 C4 C5 -36.0(4) .
C3 C4 C5 C6 0.2(4) .
C4 C5 C6 C7 -67.9(4) .
C4 C5 C6 C8 35.9(4) .
C1 C2 C7 C9 -0.7(8) .
C3 C2 C7 C9 176.5(5) .
C1 C2 C7 C6 -177.2(5) .
C3 C2 C7 C6 -0.1(6) .
C8 C6 C7 C9 150.2(6) .
C5 C6 C7 C9 -106.1(6) .
C8 C6 C7 C2 -33.8(5) .
C5 C6 C7 C2 70.0(5) .
C7 C6 C8 C3 51.7(4) .
C5 C6 C8 C3 -57.3(4) .
C2 C3 C8 C6 -51.5(4) .
C4 C3 C8 C6 57.4(4) .
C2 C7 C9 C10 -0.8(8) .
C6 C7 C9 C10 174.8(5) .
C7 C9 C10 C16 3.1(7) .
C7 C9 C10 C11 -179.0(5) .
C9 C10 C11 C12 -106.0(5) .
C16 C10 C11 C12 72.2(4) .
C9 C10 C11 C15 149.7(5) .
C16 C10 C11 C15 -32.2(4) .
C10 C11 C12 C13 -67.1(4) .
C15 C11 C12 C13 37.4(4) .
C11 C12 C13 C14 -1.6(4) .
C12 C13 C14 C16 68.5(4) .
C12 C13 C14 C15 -35.2(4) .
C16 C14 C15 C11 -53.2(3) .
C13 C14 C15 C11 57.0(3) .
C10 C11 C15 C14 52.1(4) .
C12 C11 C15 C14 -58.0(3) .
C2 C1 C16 C10 2.3(6) .
I C1 C16 C10 -171.8(3) .
C2 C1 C16 C14 -177.1(5) .
I C1 C16 C14 8.8(6) .
C9 C10 C16 C1 -3.9(6) .
C11 C10 C16 C1 177.7(4) .
C9 C10 C16 C14 175.6(4) .
C11 C10 C16 C14 -2.7(4) .
C15 C14 C16 C1 -143.7(5) .
C13 C14 C16 C1 111.6(5) .
C15 C14 C16 C10 36.8(4) .
C13 C14 C16 C10 -67.9(4) .
